data_1537733
loop_
_publ_author_name
'Clark, J.R.'
'Ross, M.'
'Appleman, D.E.'

_publ_section_title
;
 Crystal chemistry of a lunar pigeonite
;
_journal_name_full 'American Mineralogist'
_journal_page_first 888
_journal_page_last 906
_journal_volume 56
_journal_year 1971
_chemical_formula_sum 'Al0.06 Ca0.16 Fe0.72 Mg1.05 O6 Si1.98 Ti0.03'
_chemical_name_systematic
;
(Mg1.05 Ca0.16 Fe0.72 Al0.04 Ti0.03) ((Si1.98 Al.02) O6)
;
_space_group_IT_number 14
_symmetry_space_group_name_Hall '-P 2ybc'
_symmetry_space_group_name_H-M 'P 1 21/c 1'
_cell_angle_alpha 90
_cell_angle_beta 108.71
_cell_angle_gamma 90
_cell_formula_units_Z 4
_cell_length_a 9.678
_cell_length_b 8.905
_cell_length_c 5.227
_cell_volume 426.671
_citation_journal_id_ASTM AMMIAY
_cod_data_source_file Clark_AMMIAY_1971_1541.cif
_cod_data_source_block Al0.06Ca0.16Fe0.72Mg1.05O6Si1.98Ti0.03
_cod_original_cell_volume 426.6707
_cod_database_code 1537733

loop_
_symmetry_equiv_pos_as_xyz
x,y,z
-x,y+1/2,-z+1/2
-x,-y,-z
x,-y-1/2,z-1/2

loop_
_atom_site_label
_atom_site_type_symbol
_atom_site_fract_x
_atom_site_fract_y
_atom_site_fract_z
_atom_site_occupancy
_atom_site_U_iso_or_equiv
O2 O-2 0.3739 0.8362 0.1332 1 0.0
Ca1 Ca+2 0.256 0.0187 0.2269 0.16 0.0
O5 O-2 0.1039 0.2659 0.5852 1 0.0
Si2 Si+4 0.5508 0.8377 0.2367 0.99 0.0
Fe2 Fe+2 0.256 0.0187 0.2269 0.57 0.0
O6 O-2 0.6041 0.7079 0.4752 1 0.0
O3 O-2 0.1216 0.4991 0.338 1 0.0
O1 O-2 0.8678 0.3377 0.1708 1 0.0
Fe1 Fe+2 0.2503 0.6538 0.2283 0.15 0.0
O4 O-2 0.6307 0.9875 0.3771 1 0.0
Mg2 Mg+2 0.256 0.0187 0.2269 0.27 0.0
Al3 Al+3 0.5508 0.8377 0.2367 0.01 0.0
Al2 Al+3 0.0431 0.3408 0.2794 0.01 0.0
Al1 Al+3 0.2503 0.6538 0.2283 0.04 0.0
Ti1 Ti+4 0.2503 0.6538 0.2283 0.03 0.0
Mg1 Mg+2 0.2503 0.6538 0.2283 0.78 0.0
Si1 Si+4 0.0431 0.3408 0.2794 0.99 0.0
